data_7041251
loop_
_publ_author_name
'Deka, Banashree'
'Sarkar, Tukki'
'Banerjee, Samya'
'Kumar, Arun'
'Mukherjee, Sanjoy'
'Deka, Sasanka'
'Saikia, Kandarpa K.'
'Hussain, Akhtar'

_publ_section_title
;
 Novel mitochondria targeted copper(ii) complexes of ferrocenyl
 terpyridine and anticancer active 8-hydroxyquinolines showing remarkable
 cytotoxicity, DNA and protein binding affinity.
;
_journal_issue 2
_journal_name_full 'Dalton transactions (Cambridge, England : 2003)'
_journal_page_first 396
_journal_page_last 409
_journal_paper_doi 10.1039/c6dt03660k
_journal_volume 46
_journal_year 2017
_chemical_formula_moiety 'C25 H19 Cu0.5 F6 Fe N3.5 O3 P'
_chemical_formula_sum 'C25 H19 Cu0.5 F6 Fe N3.5 O3 P'
_chemical_formula_weight 649.08
_space_group_crystal_system monoclinic
_space_group_IT_number 15
_space_group_name_Hall '-C 2yc'
_space_group_name_H-M_alt 'C 1 2/c 1'
_symmetry_space_group_name_Hall '-C 2yc'
_symmetry_space_group_name_H-M 'C 1 2/c 1'
_atom_sites_solution_hydrogens geom
_atom_sites_solution_primary direct
_atom_sites_solution_secondary difmap
_audit_creation_method SHELXL-2014/7
_audit_update_record
;
2016-02-29 deposited with the CCDC.
2016-11-24 downloaded from the CCDC.
;
_cell_angle_alpha 90
_cell_angle_beta 94.893(3)
_cell_angle_gamma 90
_cell_formula_units_Z 8
_cell_length_a 21.6437(12)
_cell_length_b 19.8816(12)
_cell_length_c 12.8082(8)
_cell_measurement_reflns_used 6916
_cell_measurement_temperature 296(2)
_cell_measurement_theta_max 24.53
_cell_measurement_theta_min 2.60
_cell_volume 5491.4(6)
_computing_cell_refinement 'Bruker Smart'
_computing_data_collection 'Bruker Smart'
_computing_data_reduction 'Bruker Saint'
_computing_molecular_graphics 'Ortep-3 for Windows (Farrugia, 1997)'
_computing_publication_material 'WinGX publication routines (Farrugia, 1999)'
_computing_structure_refinement 'SHELXL-2014/7 (Sheldrick, 2014)'
_computing_structure_solution 'SHELXL-97 (Sheldrick, 1997)'
_diffrn_ambient_temperature 296(2)
_diffrn_detector_area_resol_mean 0.3
_diffrn_measured_fraction_theta_full 0.999
_diffrn_measured_fraction_theta_max 0.994
_diffrn_measurement_device_type 'Bruker Smart CCD Area Detector'
_diffrn_measurement_method 'omega scans'
_diffrn_radiation_type MoK\a
_diffrn_radiation_wavelength 0.71073
_diffrn_reflns_av_R_equivalents 0.0374
_diffrn_reflns_av_unetI/netI 0.0428
_diffrn_reflns_Laue_measured_fraction_full 0.999
_diffrn_reflns_Laue_measured_fraction_max 0.994
_diffrn_reflns_limit_h_max 26
_diffrn_reflns_limit_h_min -30
_diffrn_reflns_limit_k_max 28
_diffrn_reflns_limit_k_min -19
_diffrn_reflns_limit_l_max 16
_diffrn_reflns_limit_l_min -18
_diffrn_reflns_number 30726
_diffrn_reflns_point_group_measured_fraction_full 0.999
_diffrn_reflns_point_group_measured_fraction_max 0.994
_diffrn_reflns_theta_full 25.242
_diffrn_reflns_theta_max 30.125
_diffrn_reflns_theta_min 1.393
_diffrn_source 'fine-focus sealed tube'
_exptl_absorpt_coefficient_mu 1.059
_exptl_absorpt_correction_T_max 0.7602
_exptl_absorpt_correction_T_min 0.6111
_exptl_absorpt_correction_type empirical
_exptl_absorpt_process_details 'Sadabs (Sheldrick, 1996)'
_exptl_crystal_colour Brown
_exptl_crystal_density_diffrn 1.572
_exptl_crystal_description Block
_exptl_crystal_F_000 3600
_exptl_crystal_size_max 0.4
_exptl_crystal_size_mid 0.3
_exptl_crystal_size_min 0.2
_refine_diff_density_max 0.751
_refine_diff_density_min -0.567
_refine_diff_density_rms 0.072
_refine_ls_extinction_method none
_refine_ls_goodness_of_fit_ref 1.030
_refine_ls_hydrogen_treatment constr
_refine_ls_matrix_type full
_refine_ls_number_parameters 363
_refine_ls_number_reflns 8055
_refine_ls_number_restraints 0
_refine_ls_restrained_S_all 1.030
_refine_ls_R_factor_all 0.1135
_refine_ls_R_factor_gt 0.0595
_refine_ls_shift/su_max 0.001
_refine_ls_shift/su_mean 0.000
_refine_ls_structure_factor_coef Fsqd
_refine_ls_weighting_details 'w=1/[\s^2^(Fo^2^)+(0.0928P)^2^+5.6619P] where P=(Fo^2^+2Fc^2^)/3'
_refine_ls_weighting_scheme calc
_refine_ls_wR_factor_gt 0.1625
_refine_ls_wR_factor_ref 0.1930
_reflns_Friedel_coverage 0.000
_reflns_number_gt 4518
_reflns_number_total 8055
_reflns_threshold_expression 'I > 2\s(I)'
_cod_data_source_file c6dt03660k2.cif
_cod_data_source_block RScAdv_5
_cod_depositor_comments 'Adding full bibliography for 7041251.cif.'
_cod_database_code 7041251
_shelx_shelxl_version_number 2014/7
_shelx_space_group_comment
;
The symmetry employed for this shelxl refinement is uniquely defined
by the following loop, which should always be used as a source of
symmetry information in preference to the above space-group names.
They are only intended as comments.
;
_shelx_estimated_absorpt_t_min 0.593
_shelx_estimated_absorpt_t_max 0.759

loop_
_space_group_symop_operation_xyz
'x, y, z'
'-x, y, -z+1/2'
'x+1/2, y+1/2, z'
'-x+1/2, y+1/2, -z+1/2'
'-x, -y, -z'
'x, -y, z-1/2'
'-x+1/2, -y+1/2, -z'
'x+1/2, -y+1/2, z-1/2'

loop_
_atom_site_label
_atom_site_type_symbol
_atom_site_fract_x
_atom_site_fract_y
_atom_site_fract_z
_atom_site_U_iso_or_equiv
_atom_site_adp_type
_atom_site_occupancy
_atom_site_site_symmetry_order
_atom_site_calc_flag
_atom_site_refinement_flags_posn
_atom_site_refinement_flags_adp
_atom_site_refinement_flags_occupancy
Cu1 Cu 0.0000 0.20969(3) 0.7500 0.04852(18) Uani 1 2 d S T P
Fe1 Fe 0.18905(2) 0.23015(3) 1.28350(4) 0.05638(18) Uani 1 1 d . . .
P1 P 0.31383(6) 0.04582(6) 0.05603(9) 0.0735(3) Uani 1 1 d . . .
N2 N 0.04464(12) 0.20545(12) 0.89076(19) 0.0440(5) Uani 1 1 d . . .
N1 N -0.04511(13) 0.28867(15) 0.8339(2) 0.0566(7) Uani 1 1 d . . .
C1 C -0.08785(19) 0.3333(2) 0.7977(4) 0.0751(11) Uani 1 1 d . . .
H1 H -0.1004 0.3331 0.7264 0.090 Uiso 1 1 calc R U .
C2 C -0.1139(2) 0.3788(3) 0.8594(5) 0.0957(16) Uani 1 1 d . . .
H2 H -0.1436 0.4089 0.8312 0.115 Uiso 1 1 calc R U .
C3 C -0.0953(3) 0.3792(3) 0.9637(5) 0.118(2) Uani 1 1 d . . .
H3 H -0.1129 0.4090 1.0086 0.142 Uiso 1 1 calc R U .
C4 C -0.0504(3) 0.3349(2) 1.0016(4) 0.0941(16) Uani 1 1 d . . .
H4 H -0.0369 0.3348 1.0725 0.113 Uiso 1 1 calc R U .
C5 C -0.02531(17) 0.29070(18) 0.9351(3) 0.0563(8) Uani 1 1 d . . .
C6 C 0.02499(15) 0.24281(16) 0.9692(3) 0.0478(7) Uani 1 1 d . . .
C7 C 0.05025(16) 0.23579(17) 1.0709(2) 0.0512(7) Uani 1 1 d . . .
H7 H 0.0364 0.2628 1.1234 0.061 Uiso 1 1 calc R U .
C8 C 0.09633(15) 0.18847(16) 1.0952(2) 0.0473(7) Uani 1 1 d . . .
C16 C 0.12040(16) 0.17636(17) 1.2041(3) 0.0532(8) Uani 1 1 d . . .
C20 C 0.09879(19) 0.2076(2) 1.2950(3) 0.0667(10) Uani 1 1 d . . .
H20 H 0.0666 0.2386 1.2954 0.080 Uiso 1 1 calc R U .
C22 C 0.2687(2) 0.2570(3) 1.2202(4) 0.0905(14) Uani 1 1 d . . .
H22 H 0.2920 0.2296 1.1798 0.109 Uiso 1 1 calc R U .
C21 C 0.2195(3) 0.2993(3) 1.1829(5) 0.1011(18) Uani 1 1 d . . .
H21 H 0.2045 0.3046 1.1131 0.121 Uiso 1 1 calc R U .
C25 C 0.1970(3) 0.3320(3) 1.2690(6) 0.1013(17) Uani 1 1 d . . .
H25 H 0.1645 0.3627 1.2664 0.122 Uiso 1 1 calc R U .
C24 C 0.2320(3) 0.3103(3) 1.3590(5) 0.0980(16) Uani 1 1 d . . .
H24 H 0.2271 0.3242 1.4271 0.118 Uiso 1 1 calc R U .
C23 C 0.2760(2) 0.2639(3) 1.3290(4) 0.0886(14) Uani 1 1 d . . .
H23 H 0.3051 0.2415 1.3740 0.106 Uiso 1 1 calc R U .
C18 C 0.1787(2) 0.1377(2) 1.3505(3) 0.0748(11) Uani 1 1 d . . .
H18 H 0.2080 0.1144 1.3938 0.090 Uiso 1 1 calc R U .
C19 C 0.1350(2) 0.1830(3) 1.3839(3) 0.0769(12) Uani 1 1 d . . .
H19 H 0.1306 0.1950 1.4531 0.092 Uiso 1 1 calc R U .
C17 C 0.17068(19) 0.13305(18) 1.2399(3) 0.0623(9) Uani 1 1 d . . .
H17 H 0.1939 0.1066 1.1980 0.075 Uiso 1 1 calc R U .
C9 C 0.11709(15) 0.15100(16) 1.0122(2) 0.0495(7) Uani 1 1 d . . .
H9 H 0.1486 0.1195 1.0250 0.059 Uiso 1 1 calc R U .
C10 C 0.09065(13) 0.16095(15) 0.9116(2) 0.0440(6) Uani 1 1 d . . .
C11 C 0.10937(14) 0.12448(15) 0.8176(2) 0.0449(7) Uani 1 1 d . . .
N3 N 0.07273(12) 0.13599(14) 0.7298(2) 0.0512(6) Uani 1 1 d . . .
C15 C 0.08729(19) 0.1061(2) 0.6409(3) 0.0640(9) Uani 1 1 d . . .
H15 H 0.0622 0.1137 0.5794 0.077 Uiso 1 1 calc R U .
C14 C 0.1377(2) 0.0651(2) 0.6377(3) 0.0712(11) Uani 1 1 d . . .
H14 H 0.1465 0.0450 0.5751 0.085 Uiso 1 1 calc R U .
C13 C 0.17524(19) 0.05366(19) 0.7274(3) 0.0673(10) Uani 1 1 d . . .
H13 H 0.2099 0.0261 0.7264 0.081 Uiso 1 1 calc R U .
C12 C 0.16102(16) 0.08353(18) 0.8192(3) 0.0559(8) Uani 1 1 d . . .
H12 H 0.1857 0.0763 0.8812 0.067 Uiso 1 1 calc R U .
O2 O 0.0000 0.6382(3) 0.7500 0.1021(16) Uani 1 2 d S T P
N4 N 0.0000 0.5794(5) 0.7500 0.129(3) Uani 1 2 d S T P
F4 F 0.3202(2) 0.0424(2) -0.0628(3) 0.1516(16) Uani 1 1 d . . .
F3 F 0.38267(17) 0.0310(3) 0.0763(4) 0.187(2) Uani 1 1 d . . .
F2 F 0.30490(18) 0.0505(3) 0.1764(2) 0.1476(16) Uani 1 1 d . . .
F6 F 0.3286(5) 0.1206(2) 0.0606(4) 0.257(4) Uani 1 1 d . . .
F1 F 0.2441(2) 0.0582(4) 0.0380(3) 0.237(4) Uani 1 1 d . . .
F5 F 0.2993(3) -0.0295(2) 0.0549(5) 0.194(2) Uani 1 1 d . . .
O1 O -0.0362(6) 0.5360(6) 0.8223(10) 0.349(7) Uani 1 1 d . . .
O4 O 0.0000 0.0447(7) 0.2500 0.265(10) Uani 1 2 d S T P
O3 O 0.0141(8) 0.0288(7) 0.3943(18) 0.450(14) Uani 1 1 d . . .

loop_
_atom_site_aniso_label
_atom_site_aniso_U_11
_atom_site_aniso_U_22
_atom_site_aniso_U_33
_atom_site_aniso_U_23
_atom_site_aniso_U_13
_atom_site_aniso_U_12
Cu1 0.0510(3) 0.0539(3) 0.0406(3) 0.000 0.0035(2) 0.000
Fe1 0.0577(3) 0.0619(3) 0.0478(3) -0.0011(2) -0.0052(2) -0.0003(2)
P1 0.0769(7) 0.0772(7) 0.0653(6) 0.0011(5) 0.0005(5) 0.0219(6)
N2 0.0439(13) 0.0473(13) 0.0406(13) -0.0046(10) 0.0023(10) 0.0033(11)
N1 0.0503(16) 0.0656(17) 0.0527(17) 0.0029(13) -0.0029(13) 0.0057(13)
C1 0.065(2) 0.085(3) 0.073(3) 0.017(2) -0.008(2) 0.008(2)
C2 0.090(3) 0.090(3) 0.107(4) 0.024(3) 0.007(3) 0.044(3)
C3 0.158(6) 0.094(4) 0.104(4) -0.003(3) 0.021(4) 0.072(4)
C4 0.134(4) 0.084(3) 0.063(3) -0.008(2) 0.006(3) 0.050(3)
C5 0.064(2) 0.0571(19) 0.0476(18) 0.0006(14) 0.0041(15) 0.0109(16)
C6 0.0494(17) 0.0471(16) 0.0462(17) -0.0030(13) 0.0008(13) 0.0042(14)
C7 0.0582(19) 0.0543(18) 0.0412(16) -0.0054(13) 0.0047(14) 0.0022(15)
C8 0.0457(16) 0.0536(17) 0.0419(16) 0.0012(13) 0.0000(13) -0.0047(14)
C16 0.0567(19) 0.0576(19) 0.0442(17) 0.0026(14) -0.0014(14) -0.0073(16)
C20 0.061(2) 0.095(3) 0.0440(19) -0.0011(18) 0.0043(16) -0.003(2)
C22 0.076(3) 0.109(4) 0.088(3) -0.004(3) 0.014(3) -0.024(3)
C21 0.106(4) 0.101(4) 0.093(4) 0.029(3) -0.013(3) -0.047(3)
C25 0.092(4) 0.066(3) 0.143(5) 0.004(3) -0.010(4) -0.007(3)
C24 0.104(4) 0.087(3) 0.100(4) -0.028(3) -0.009(3) -0.016(3)
C23 0.071(3) 0.092(3) 0.099(4) -0.003(3) -0.017(2) -0.010(3)
C18 0.091(3) 0.080(3) 0.050(2) 0.0161(19) -0.016(2) -0.008(2)
C19 0.082(3) 0.109(3) 0.0389(19) 0.006(2) 0.0024(18) -0.014(3)
C17 0.078(2) 0.0558(19) 0.051(2) 0.0058(16) -0.0074(17) 0.0015(18)
C9 0.0466(16) 0.0543(17) 0.0469(17) -0.0010(14) -0.0002(13) 0.0063(14)
C10 0.0396(15) 0.0471(16) 0.0455(16) -0.0027(12) 0.0041(12) -0.0005(13)
C11 0.0423(16) 0.0471(16) 0.0452(16) -0.0037(12) 0.0029(12) -0.0010(13)
N3 0.0490(15) 0.0612(16) 0.0431(14) -0.0017(12) 0.0026(11) 0.0037(12)
C15 0.071(2) 0.077(2) 0.0437(18) -0.0060(17) 0.0051(16) 0.003(2)
C14 0.086(3) 0.073(2) 0.056(2) -0.0166(18) 0.019(2) 0.006(2)
C13 0.067(2) 0.060(2) 0.077(3) -0.0103(19) 0.015(2) 0.0164(18)
C12 0.0505(18) 0.0598(19) 0.057(2) -0.0024(16) 0.0016(15) 0.0068(16)
O2 0.157(5) 0.075(3) 0.076(3) 0.000 0.019(3) 0.000
N4 0.145(7) 0.115(6) 0.120(6) 0.000 -0.021(5) 0.000
F4 0.199(4) 0.183(4) 0.079(2) -0.015(2) 0.049(2) -0.001(3)
F3 0.078(2) 0.280(7) 0.201(5) -0.014(4) 0.005(2) 0.017(3)
F2 0.123(3) 0.251(5) 0.0667(19) -0.002(2) -0.0066(17) 0.000(3)
F6 0.526(13) 0.084(3) 0.167(5) -0.008(3) 0.071(6) -0.008(5)
F1 0.143(4) 0.450(10) 0.109(3) -0.071(4) -0.044(2) 0.168(5)
F5 0.243(6) 0.103(3) 0.247(6) 0.006(3) 0.085(5) -0.019(3)
O1 0.342(14) 0.341(14) 0.364(15) 0.138(11) 0.034(10) -0.146(11)
O4 0.160(11) 0.143(8) 0.50(3) 0.000 0.068(17) 0.000
O3 0.286(15) 0.254(15) 0.79(4) -0.17(2) -0.05(3) -0.038(12)

loop_
_atom_type_symbol
_atom_type_description
_atom_type_scat_dispersion_real
_atom_type_scat_dispersion_imag
_atom_type_scat_source
C C 0.0033 0.0016 'International Tables Vol C Tables 4.2.6.8 and 6.1.1.4'
H H 0.0000 0.0000 'International Tables Vol C Tables 4.2.6.8 and 6.1.1.4'
N N 0.0061 0.0033 'International Tables Vol C Tables 4.2.6.8 and 6.1.1.4'
O O 0.0106 0.0060 'International Tables Vol C Tables 4.2.6.8 and 6.1.1.4'
F F 0.0171 0.0103 'International Tables Vol C Tables 4.2.6.8 and 6.1.1.4'
P P 0.1023 0.0942 'International Tables Vol C Tables 4.2.6.8 and 6.1.1.4'
Fe Fe 0.3463 0.8444 'International Tables Vol C Tables 4.2.6.8 and 6.1.1.4'
Cu Cu 0.3201 1.2651 'International Tables Vol C Tables 4.2.6.8 and 6.1.1.4'

loop_
_geom_angle_atom_site_label_1
_geom_angle_atom_site_label_2
_geom_angle_atom_site_label_3
_geom_angle
_geom_angle_site_symmetry_1
_geom_angle_site_symmetry_3
N2 Cu1 N2 175.11(15) 2_556 .
N2 Cu1 N1 77.60(10) 2_556 2_556
N2 Cu1 N1 106.03(11) . 2_556
N2 Cu1 N1 106.03(11) 2_556 .
N2 Cu1 N1 77.60(10) . .
N1 Cu1 N1 87.84(16) 2_556 .
N2 Cu1 N3 77.14(10) 2_556 2_556
N2 Cu1 N3 99.51(10) . 2_556
N1 Cu1 N3 154.15(10) 2_556 2_556
N1 Cu1 N3 93.87(11) . 2_556
N2 Cu1 N3 99.51(10) 2_556 .
N2 Cu1 N3 77.14(10) . .
N1 Cu1 N3 93.87(11) 2_556 .
N1 Cu1 N3 154.15(10) . .
N3 Cu1 N3 95.63(15) 2_556 .
C20 Fe1 C16 41.40(14) . .
C20 Fe1 C21 124.3(2) . .
C16 Fe1 C21 107.52(18) . .
C20 Fe1 C23 158.07(19) . .
C16 Fe1 C23 159.29(19) . .
C21 Fe1 C23 67.5(2) . .
C20 Fe1 C22 160.4(2) . .
C16 Fe1 C22 123.08(18) . .
C21 Fe1 C22 40.5(2) . .
C23 Fe1 C22 40.1(2) . .
C20 Fe1 C19 40.78(16) . .
C16 Fe1 C19 68.90(15) . .
C21 Fe1 C19 161.0(3) . .
C23 Fe1 C19 122.4(2) . .
C22 Fe1 C19 157.2(2) . .
C20 Fe1 C17 69.09(17) . .
C16 Fe1 C17 41.20(15) . .
C21 Fe1 C17 122.2(2) . .
C23 Fe1 C17 122.95(19) . .
C22 Fe1 C17 106.9(2) . .
C19 Fe1 C17 68.22(18) . .
C20 Fe1 C25 108.4(2) . .
C16 Fe1 C25 122.69(19) . .
C21 Fe1 C25 40.3(2) . .
C23 Fe1 C25 67.4(2) . .
C22 Fe1 C25 67.8(2) . .
C19 Fe1 C25 124.8(2) . .
C17 Fe1 C25 158.4(2) . .
C20 Fe1 C24 122.8(2) . .
C16 Fe1 C24 158.4(2) . .
C21 Fe1 C24 67.3(2) . .
C23 Fe1 C24 40.2(2) . .
C22 Fe1 C24 67.5(2) . .
C19 Fe1 C24 108.8(2) . .
C17 Fe1 C24 159.5(2) . .
C25 Fe1 C24 39.8(2) . .
C20 Fe1 C18 68.26(19) . .
C16 Fe1 C18 68.65(15) . .
C21 Fe1 C18 157.7(3) . .
C23 Fe1 C18 107.9(2) . .
C22 Fe1 C18 121.9(2) . .
C19 Fe1 C18 40.02(18) . .
C17 Fe1 C18 40.51(15) . .
C25 Fe1 C18 160.2(2) . .
C24 Fe1 C18 124.2(2) . .
F3 P1 F6 89.1(5) . .
F3 P1 F1 177.7(4) . .
F6 P1 F1 92.9(5) . .
F3 P1 F5 90.5(3) . .
F6 P1 F5 178.3(3) . .
F1 P1 F5 87.5(4) . .
F3 P1 F4 89.5(3) . .
F6 P1 F4 92.6(3) . .
F1 P1 F4 91.6(2) . .
F5 P1 F4 89.0(3) . .
F3 P1 F2 92.6(2) . .
F6 P1 F2 86.9(3) . .
F1 P1 F2 86.3(2) . .
F5 P1 F2 91.5(3) . .
F4 P1 F2 177.9(2) . .
C10 N2 C6 119.4(3) . .
C10 N2 Cu1 120.5(2) . .
C6 N2 Cu1 119.8(2) . .
C5 N1 C1 118.3(3) . .
C5 N1 Cu1 112.4(2) . .
C1 N1 Cu1 129.3(3) . .
N1 C1 C2 123.4(4) . .
N1 C1 H1 118.3 . .
C2 C1 H1 118.3 . .
C1 C2 C3 118.3(4) . .
C1 C2 H2 120.9 . .
C3 C2 H2 120.9 . .
C2 C3 C4 119.0(5) . .
C2 C3 H3 120.5 . .
C4 C3 H3 120.5 . .
C5 C4 C3 120.0(5) . .
C5 C4 H4 120.0 . .
C3 C4 H4 120.0 . .
N1 C5 C4 120.9(4) . .
N1 C5 C6 115.7(3) . .
C4 C5 C6 123.3(3) . .
N2 C6 C7 121.6(3) . .
N2 C6 C5 113.9(3) . .
C7 C6 C5 124.5(3) . .
C6 C7 C8 120.1(3) . .
C6 C7 H7 120.0 . .
C8 C7 H7 120.0 . .
C7 C8 C9 117.4(3) . .
C7 C8 C16 121.0(3) . .
C9 C8 C16 121.5(3) . .
C17 C16 C20 107.0(3) . .
C17 C16 C8 127.0(3) . .
C20 C16 C8 126.0(3) . .
C17 C16 Fe1 69.7(2) . .
C20 C16 Fe1 68.9(2) . .
C8 C16 Fe1 125.1(2) . .
C19 C20 C16 107.9(4) . .
C19 C20 Fe1 70.2(2) . .
C16 C20 Fe1 69.7(2) . .
C19 C20 H20 126.0 . .
C16 C20 H20 126.0 . .
Fe1 C20 H20 125.6 . .
C23 C22 C21 107.4(5) . .
C23 C22 Fe1 69.9(3) . .
C21 C22 Fe1 69.6(3) . .
C23 C22 H22 126.3 . .
C21 C22 H22 126.3 . .
Fe1 C22 H22 125.8 . .
C25 C21 C22 108.2(5) . .
C25 C21 Fe1 70.3(3) . .
C22 C21 Fe1 69.9(3) . .
C25 C21 H21 125.9 . .
C22 C21 H21 125.9 . .
Fe1 C21 H21 125.5 . .
C24 C25 C21 107.9(5) . .
C24 C25 Fe1 70.2(3) . .
C21 C25 Fe1 69.5(3) . .
C24 C25 H25 126.1 . .
C21 C25 H25 126.1 . .
Fe1 C25 H25 125.8 . .
C25 C24 C23 108.1(5) . .
C25 C24 Fe1 69.9(3) . .
C23 C24 Fe1 69.5(3) . .
C25 C24 H24 125.9 . .
C23 C24 H24 125.9 . .
Fe1 C24 H24 126.2 . .
C22 C23 C24 108.3(5) . .
C22 C23 Fe1 70.0(3) . .
C24 C23 Fe1 70.3(3) . .
C22 C23 H23 125.8 . .
C24 C23 H23 125.8 . .
Fe1 C23 H23 125.5 . .
C19 C18 C17 108.7(4) . .
C19 C18 Fe1 69.6(3) . .
C17 C18 Fe1 69.4(2) . .
C19 C18 H18 125.7 . .
C17 C18 H18 125.7 . .
Fe1 C18 H18 127.0 . .
C18 C19 C20 108.6(4) . .
C18 C19 Fe1 70.4(2) . .
C20 C19 Fe1 69.0(2) . .
C18 C19 H19 125.7 . .
C20 C19 H19 125.7 . .
Fe1 C19 H19 126.5 . .
C18 C17 C16 107.8(4) . .
C18 C17 Fe1 70.1(2) . .
C16 C17 Fe1 69.1(2) . .
C18 C17 H17 126.1 . .
C16 C17 H17 126.1 . .
Fe1 C17 H17 126.2 . .
C10 C9 C8 119.8(3) . .
C10 C9 H9 120.1 . .
C8 C9 H9 120.1 . .
N2 C10 C9 121.5(3) . .
N2 C10 C11 114.1(3) . .
C9 C10 C11 124.4(3) . .
N3 C11 C12 122.2(3) . .
N3 C11 C10 114.4(3) . .
C12 C11 C10 123.4(3) . .
C11 N3 C15 118.1(3) . .
C11 N3 Cu1 113.4(2) . .
C15 N3 Cu1 128.3(2) . .
N3 C15 C14 122.3(4) . .
N3 C15 H15 118.9 . .
C14 C15 H15 118.9 . .
C15 C14 C13 119.5(3) . .
C15 C14 H14 120.2 . .
C13 C14 H14 120.2 . .
C14 C13 C12 119.1(3) . .
C14 C13 H13 120.5 . .
C12 C13 H13 120.5 . .
C13 C12 C11 118.8(3) . .
C13 C12 H12 120.6 . .
C11 C12 H12 120.6 . .
O2 N4 O1 124.3(6) . 2_556
O2 N4 O1 124.3(6) . .
O1 N4 O1 111.4(13) 2_556 .

loop_
_geom_bond_atom_site_label_1
_geom_bond_atom_site_label_2
_geom_bond_distance
_geom_bond_site_symmetry_2
Cu1 N2 1.973(3) 2_556
Cu1 N2 1.973(3) .
Cu1 N1 2.180(3) 2_556
Cu1 N1 2.180(3) .
Cu1 N3 2.182(3) 2_556
Cu1 N3 2.182(3) .
Fe1 C20 2.022(4) .
Fe1 C16 2.032(3) .
Fe1 C21 2.032(5) .
Fe1 C23 2.036(5) .
Fe1 C22 2.037(5) .
Fe1 C19 2.038(4) .
Fe1 C17 2.039(4) .
Fe1 C25 2.042(5) .
Fe1 C24 2.046(5) .
Fe1 C18 2.050(4) .
P1 F3 1.519(4) .
P1 F6 1.522(5) .
P1 F1 1.526(4) .
P1 F5 1.531(4) .
P1 F4 1.541(3) .
P1 F2 1.573(3) .
N2 C10 1.342(4) .
N2 C6 1.347(4) .
N1 C5 1.330(4) .
N1 C1 1.335(5) .
C1 C2 1.355(7) .
C1 H1 0.9300 .
C2 C3 1.362(7) .
C2 H2 0.9300 .
C3 C4 1.370(7) .
C3 H3 0.9300 .
C4 C5 1.367(5) .
C4 H4 0.9300 .
C5 C6 1.484(5) .
C6 C7 1.377(5) .
C7 C8 1.387(5) .
C7 H7 0.9300 .
C8 C9 1.403(4) .
C8 C16 1.466(4) .
C16 C17 1.432(5) .
C16 C20 1.433(5) .
C20 C19 1.414(6) .
C20 H20 0.9300 .
C22 C23 1.396(7) .
C22 C21 1.408(8) .
C22 H22 0.9300 .
C21 C25 1.402(8) .
C21 H21 0.9300 .
C25 C24 1.393(8) .
C25 H25 0.9300 .
C24 C23 1.404(7) .
C24 H24 0.9300 .
C23 H23 0.9300 .
C18 C19 1.399(6) .
C18 C17 1.415(5) .
C18 H18 0.9300 .
C19 H19 0.9300 .
C17 H17 0.9300 .
C9 C10 1.379(4) .
C9 H9 0.9300 .
C10 C11 1.490(4) .
C11 N3 1.339(4) .
C11 C12 1.382(5) .
N3 C15 1.346(4) .
C15 C14 1.367(6) .
C15 H15 0.9300 .
C14 C13 1.368(6) .
C14 H14 0.9300 .
C13 C12 1.375(5) .
C13 H13 0.9300 .
C12 H12 0.9300 .
O2 N4 1.169(9) .
N4 O1 1.528(9) 2_556
N4 O1 1.528(9) .
